data_7229419
loop_
_publ_author_name
'Yan, Tong'
'Du, Lin'
'Sun, Lin'
'Zhang, Xiao-Feng'
'Wang, Tao'
'Feng, Jing'
'Zhou, Jie'
'Zhao, Qi-Hua'

_publ_section_title
;
 The diversities of magnetic behaviors appearing simultaneously in three
 isomorphs based on 1H-tetrazolyl-acetic acid ligand
;
_journal_issue 79
_journal_name_full 'RSC Adv.'
_journal_page_first 50150
_journal_paper_doi 10.1039/C7RA07997D
_journal_volume 7
_journal_year 2017
_chemical_formula_moiety 'C6 H6 Mn N8O4'
_chemical_formula_sum 'C6 H6 Mn N8 O4'
_chemical_formula_weight 309.13
_space_group_crystal_system monoclinic
_space_group_IT_number 15
_space_group_name_Hall '-C 2yc'
_space_group_name_H-M_alt 'C 1 2/c 1'
_symmetry_space_group_name_Hall '-C 2yc'
_symmetry_space_group_name_H-M 'C 1 2/c 1'
_atom_sites_solution_hydrogens geom
_audit_creation_method SHELXL-2014/7
_audit_update_record
;
2017-06-29 deposited with the CCDC.
2017-09-21 downloaded from the CCDC.
;
_cell_angle_alpha 90
_cell_angle_beta 119.0620(10)
_cell_angle_gamma 90
_cell_formula_units_Z 4
_cell_length_a 14.7220(15)
_cell_length_b 8.4723(9)
_cell_length_c 9.6326(10)
_cell_measurement_reflns_used 1228
_cell_measurement_temperature 293(2)
_cell_measurement_theta_max 28.262
_cell_measurement_theta_min 4
_cell_volume 1050.20(19)
_computing_structure_refinement 'SHELXL-2014/7 (Sheldrick, 2014)'
_diffrn_ambient_temperature 293(2)
_diffrn_measured_fraction_theta_full 0.986
_diffrn_measured_fraction_theta_max 0.940
_diffrn_measurement_device_type 'CCD areadetector'
_diffrn_radiation_type MoK\a
_diffrn_radiation_wavelength 0.71073
_diffrn_reflns_av_R_equivalents 0.0165
_diffrn_reflns_av_unetI/netI 0.0178
_diffrn_reflns_Laue_measured_fraction_full 0.986
_diffrn_reflns_Laue_measured_fraction_max 0.940
_diffrn_reflns_limit_h_max 19
_diffrn_reflns_limit_h_min -18
_diffrn_reflns_limit_k_max 11
_diffrn_reflns_limit_k_min -10
_diffrn_reflns_limit_l_max 7
_diffrn_reflns_limit_l_min -12
_diffrn_reflns_number 3286
_diffrn_reflns_point_group_measured_fraction_full 0.986
_diffrn_reflns_point_group_measured_fraction_max 0.940
_diffrn_reflns_theta_full 27.500
_diffrn_reflns_theta_max 28.262
_diffrn_reflns_theta_min 2.879
_exptl_absorpt_coefficient_mu 1.287
_exptl_crystal_density_diffrn 1.955
_exptl_crystal_description block
_exptl_crystal_F_000 620
_refine_diff_density_max 0.377
_refine_diff_density_min -0.326
_refine_diff_density_rms 0.078
_refine_ls_extinction_method none
_refine_ls_goodness_of_fit_ref 1.001
_refine_ls_hydrogen_treatment constr
_refine_ls_matrix_type full
_refine_ls_number_parameters 87
_refine_ls_number_reflns 1228
_refine_ls_number_restraints 0
_refine_ls_restrained_S_all 1.001
_refine_ls_R_factor_all 0.0243
_refine_ls_R_factor_gt 0.0234
_refine_ls_shift/su_max 0.001
_refine_ls_shift/su_mean 0.000
_refine_ls_structure_factor_coef Fsqd
_refine_ls_weighting_details 'w=1/[\s^2^(Fo^2^)+(0.0377P)^2^+1.1146P] where P=(Fo^2^+2Fc^2^)/3'
_refine_ls_weighting_scheme calc
_refine_ls_wR_factor_gt 0.0634
_refine_ls_wR_factor_ref 0.0640
_reflns_Friedel_coverage 0.000
_reflns_number_gt 1174
_reflns_number_total 1228
_reflns_threshold_expression 'I > 2\s(I)'
_cod_data_source_file c7ra07997d2.cif
_cod_data_source_block 1_CCDC1
_cod_original_cell_volume 1050.19(19)
_cod_database_code 7229419
_shelx_shelxl_version_number 2014/7
_shelx_space_group_comment
;
The symmetry employed for this shelxl refinement is uniquely defined
by the following loop, which should always be used as a source of
symmetry information in preference to the above space-group names.
They are only intended as comments.
;

loop_
_space_group_symop_operation_xyz
'x, y, z'
'-x, y, -z+1/2'
'x+1/2, y+1/2, z'
'-x+1/2, y+1/2, -z+1/2'
'-x, -y, -z'
'x, -y, z-1/2'
'-x+1/2, -y+1/2, -z'
'x+1/2, -y+1/2, z-1/2'

loop_
_atom_site_label
_atom_site_type_symbol
_atom_site_fract_x
_atom_site_fract_y
_atom_site_fract_z
_atom_site_U_iso_or_equiv
_atom_site_adp_type
_atom_site_occupancy
_atom_site_site_symmetry_order
_atom_site_calc_flag
_atom_site_refinement_flags_posn
_atom_site_refinement_flags_adp
_atom_site_refinement_flags_occupancy
Mn1 Mn 1.0000 0.04063(3) 0.7500 0.01568(11) Uani 1 2 d S T P
O1 O 1.03602(9) 0.22323(14) 0.92452(12) 0.0300(3) Uani 1 1 d . . .
O2 O 0.96769(7) 0.14166(12) 1.07439(11) 0.0216(2) Uani 1 1 d . . .
N1 N 1.32662(9) 0.46068(14) 1.17991(16) 0.0240(3) Uani 1 1 d . . .
N2 N 1.25181(10) 0.54206(16) 1.05498(17) 0.0303(3) Uani 1 1 d . . .
N3 N 1.16178(10) 0.51362(17) 1.04137(17) 0.0295(3) Uani 1 1 d . . .
N4 N 1.17692(8) 0.41195(14) 1.15792(13) 0.0182(2) Uani 1 1 d . . .
C1 C 1.27784(10) 0.38160(19) 1.24163(17) 0.0243(3) Uani 1 1 d . . .
H1B H 1.3090 0.3153 1.3295 0.029 Uiso 1 1 calc R U .
C2 C 1.09029(10) 0.34878(17) 1.17398(16) 0.0196(3) Uani 1 1 d . . .
H2B H 1.0449 0.4349 1.1671 0.024 Uiso 1 1 calc R U .
H2C H 1.1170 0.3008 1.2780 0.024 Uiso 1 1 calc R U .
C3 C 1.02697(10) 0.22571(15) 1.04657(15) 0.0170(3) Uani 1 1 d . . .

loop_
_atom_site_aniso_label
_atom_site_aniso_U_11
_atom_site_aniso_U_22
_atom_site_aniso_U_33
_atom_site_aniso_U_23
_atom_site_aniso_U_13
_atom_site_aniso_U_12
Mn1 0.01370(16) 0.02069(17) 0.01370(16) 0.000 0.00748(12) 0.000
O1 0.0440(6) 0.0320(6) 0.0218(5) -0.0091(4) 0.0223(5) -0.0153(5)
O2 0.0171(4) 0.0266(5) 0.0186(5) 0.0032(4) 0.0067(4) -0.0044(4)
N1 0.0156(6) 0.0318(7) 0.0230(6) 0.0043(5) 0.0081(5) -0.0008(4)
N2 0.0197(6) 0.0368(8) 0.0325(7) 0.0131(5) 0.0110(6) -0.0008(5)
N3 0.0188(6) 0.0327(7) 0.0343(8) 0.0146(6) 0.0107(5) 0.0007(5)
N4 0.0144(5) 0.0227(5) 0.0165(5) 0.0006(4) 0.0066(4) -0.0024(4)
C1 0.0153(6) 0.0336(8) 0.0206(7) 0.0061(6) 0.0061(5) -0.0012(5)
C2 0.0155(6) 0.0277(7) 0.0180(6) -0.0037(5) 0.0101(5) -0.0056(5)
C3 0.0151(5) 0.0197(6) 0.0144(6) 0.0008(5) 0.0059(5) -0.0006(4)

loop_
_atom_type_symbol
_atom_type_description
_atom_type_scat_dispersion_real
_atom_type_scat_dispersion_imag
_atom_type_scat_source
C C 0.0033 0.0016 'International Tables Vol C Tables 4.2.6.8 and 6.1.1.4'
H H 0.0000 0.0000 'International Tables Vol C Tables 4.2.6.8 and 6.1.1.4'
N N 0.0061 0.0033 'International Tables Vol C Tables 4.2.6.8 and 6.1.1.4'
O O 0.0106 0.0060 'International Tables Vol C Tables 4.2.6.8 and 6.1.1.4'
Mn Mn 0.3368 0.7283 'International Tables Vol C Tables 4.2.6.8 and 6.1.1.4'

loop_
_geom_angle_atom_site_label_1
_geom_angle_atom_site_label_2
_geom_angle_atom_site_label_3
_geom_angle
_geom_angle_site_symmetry_1
_geom_angle_site_symmetry_3
O1 Mn1 O1 88.12(6) 2_756 .
O1 Mn1 O2 91.44(4) 2_756 6
O1 Mn1 O2 178.44(4) . 6
O1 Mn1 O2 178.44(4) 2_756 5_757
O1 Mn1 O2 91.45(4) . 5_757
O2 Mn1 O2 89.03(6) 6 5_757
O1 Mn1 N1 87.54(5) 2_756 8_455
O1 Mn1 N1 92.86(4) . 8_455
O2 Mn1 N1 88.62(4) 6 8_455
O2 Mn1 N1 90.99(4) 5_757 8_455
O1 Mn1 N1 92.86(4) 2_756 7_757
O1 Mn1 N1 87.54(5) . 7_757
O2 Mn1 N1 90.99(4) 6 7_757
O2 Mn1 N1 88.62(4) 5_757 7_757
N1 Mn1 N1 179.45(6) 8_455 7_757
C3 O1 Mn1 130.56(9) . .
C3 O2 Mn1 131.39(8) . 5_757
C1 N1 N2 105.82(12) . .
C1 N1 Mn1 129.47(10) . 7_757
N2 N1 Mn1 124.62(9) . 7_757
N3 N2 N1 110.24(12) . .
N2 N3 N4 106.82(12) . .
C1 N4 N3 108.30(11) . .
C1 N4 C2 130.02(12) . .
N3 N4 C2 121.63(11) . .
N1 C1 N4 108.81(13) . .
N1 C1 H1B 125.6 . .
N4 C1 H1B 125.6 . .
N4 C2 C3 112.80(11) . .
N4 C2 H2B 109.0 . .
C3 C2 H2B 109.0 . .
N4 C2 H2C 109.0 . .
C3 C2 H2C 109.0 . .
H2B C2 H2C 107.8 . .
O1 C3 O2 126.69(12) . .
O1 C3 C2 117.69(12) . .
O2 C3 C2 115.55(11) . .

loop_
_geom_bond_atom_site_label_1
_geom_bond_atom_site_label_2
_geom_bond_distance
_geom_bond_site_symmetry_2
Mn1 O1 2.1528(11) 2_756
Mn1 O1 2.1528(11) .
Mn1 O2 2.1659(10) 6
Mn1 O2 2.1659(10) 5_757
Mn1 N1 2.3015(12) 8_455
Mn1 N1 2.3015(12) 7_757
O1 C3 1.2459(16) .
O2 C3 1.2521(16) .
O2 Mn1 2.1659(10) 5_757
N1 C1 1.3165(19) .
N1 N2 1.3598(18) .
N1 Mn1 2.3015(12) 7_757
N2 N3 1.2896(18) .
N3 N4 1.3450(17) .
N4 C1 1.3266(17) .
N4 C2 1.4589(16) .
C1 H1B 0.9300 .
C2 C3 1.5333(18) .
C2 H2B 0.9700 .
C2 H2C 0.9700 .
